data_7214601
loop_
_publ_author_name
'Shida, Toshihide'
'Mutai, Toshiki'
'Araki, Koji'

_publ_section_title
;
 Sterically induced polymorphism: ON--OFF control of excited-state
 intramolecular proton transfer (ESIPT) luminescence of
 1-methyl-2-(2&#x2032;-hydroxyphenyl)benzimidazole
;
_journal_issue 47
_journal_name_full CrystEngComm
_journal_page_first 10179
_journal_paper_doi 10.1039/c3ce41742e
_journal_volume 15
_journal_year 2013
_chemical_formula_moiety 'C14 H12 N2 O'
_chemical_formula_sum 'C14 H12 N2 O'
_chemical_formula_weight 224.26
_chemical_name_systematic
;
?
;
_space_group_IT_number 2
_symmetry_cell_setting triclinic
_symmetry_space_group_name_Hall '-P 1'
_symmetry_space_group_name_H-M 'P -1'
_atom_sites_solution_hydrogens geom
_atom_sites_solution_primary direct
_atom_sites_solution_secondary difmap
_audit_creation_method SHELXL-97
_cell_angle_alpha 73.45(4)
_cell_angle_beta 85.81(4)
_cell_angle_gamma 74.91(4)
_cell_formula_units_Z 4
_cell_length_a 7.117(7)
_cell_length_b 10.007(8)
_cell_length_c 16.788(16)
_cell_measurement_reflns_used 2271
_cell_measurement_temperature 93(2)
_cell_measurement_theta_max 25.32
_cell_measurement_theta_min 2.82
_cell_volume 1106.6(18)
_computing_cell_refinement CrystalClear
_computing_data_collection 'CrystalClear (Rigaku Inc., 2008)'
_computing_data_reduction CrystalClear
_computing_molecular_graphics 'CrystalStructure 4.0'
_computing_structure_refinement 'SHELXL97 (Sheldrick, 2008)'
_computing_structure_solution 'Il Milione (Burla, et al., 2007)'
_diffrn_ambient_temperature 93(2)
_diffrn_detector_area_resol_mean 7.111
_diffrn_measured_fraction_theta_full 0.950
_diffrn_measured_fraction_theta_max 0.950
_diffrn_measurement_device_type 'Rigaku Saturn724'
_diffrn_measurement_method \w
_diffrn_radiation_monochromator graphite
_diffrn_radiation_source 'fine-focus sealed tube'
_diffrn_radiation_type MoK\a
_diffrn_radiation_wavelength 0.71075
_diffrn_reflns_av_R_equivalents 0.1060
_diffrn_reflns_av_sigmaI/netI 0.1279
_diffrn_reflns_limit_h_max 8
_diffrn_reflns_limit_h_min -8
_diffrn_reflns_limit_k_max 11
_diffrn_reflns_limit_k_min -8
_diffrn_reflns_limit_l_max 19
_diffrn_reflns_limit_l_min -20
_diffrn_reflns_number 6981
_diffrn_reflns_theta_full 25.33
_diffrn_reflns_theta_max 25.33
_diffrn_reflns_theta_min 2.82
_diffrn_standards_decay_% none
_diffrn_standards_interval_count none
_diffrn_standards_interval_time none
_diffrn_standards_number 0
_exptl_absorpt_coefficient_mu 0.087
_exptl_absorpt_correction_T_max 0.9965
_exptl_absorpt_correction_T_min 0.9661
_exptl_absorpt_correction_type numerical
_exptl_absorpt_process_details 'Rigaku (1999). NUMABS. Rigaku Corporation, Tokyo, Japan.'
_exptl_crystal_colour colorless
_exptl_crystal_density_diffrn 1.346
_exptl_crystal_density_method 'not measured'
_exptl_crystal_description plate
_exptl_crystal_F_000 472
_exptl_crystal_size_max 0.40
_exptl_crystal_size_mid 0.30
_exptl_crystal_size_min 0.04
_refine_diff_density_max 0.627
_refine_diff_density_min -0.343
_refine_diff_density_rms 0.091
_refine_ls_extinction_method none
_refine_ls_goodness_of_fit_ref 1.080
_refine_ls_hydrogen_treatment constr
_refine_ls_matrix_type full
_refine_ls_number_parameters 309
_refine_ls_number_reflns 3853
_refine_ls_number_restraints 0
_refine_ls_restrained_S_all 1.080
_refine_ls_R_factor_all 0.1380
_refine_ls_R_factor_gt 0.1009
_refine_ls_shift/su_max 0.000
_refine_ls_shift/su_mean 0.000
_refine_ls_structure_factor_coef Fsqd
_refine_ls_weighting_details 'calc w=1/[\s^2^(Fo^2^)+(0.1230P)^2^+2.0264P] where P=(Fo^2^+2Fc^2^)/3'
_refine_ls_weighting_scheme calc
_refine_ls_wR_factor_gt 0.2730
_refine_ls_wR_factor_ref 0.2949
_reflns_number_gt 2445
_reflns_number_total 3853
_reflns_threshold_expression >2sigma(I)
_cod_data_source_file c3ce41742e.txt
_cod_data_source_block MeHBIL
_cod_original_cell_volume 1106.5(17)
_cod_original_sg_symbol_H-M P-1
_cod_database_code 7214601

loop_
_symmetry_equiv_pos_as_xyz
'x, y, z'
'-x, -y, -z'

loop_
_atom_site_label
_atom_site_type_symbol
_atom_site_fract_x
_atom_site_fract_y
_atom_site_fract_z
_atom_site_U_iso_or_equiv
_atom_site_adp_type
_atom_site_occupancy
_atom_site_symmetry_multiplicity
_atom_site_calc_flag
_atom_site_refinement_flags
O1 O 0.2890(5) 0.8731(4) 0.0837(2) 0.0320(9) Uani 1 1 d .
H1 H 0.3048 0.8188 0.0525 0.038 Uiso 1 1 calc R
C1 C 0.1010(7) 0.8979(5) 0.1111(3) 0.0241(11) Uani 1 1 d .
C2 C 0.0483(7) 0.9851(5) 0.1641(3) 0.0255(11) Uani 1 1 d .
H2 H 0.1426 1.0246 0.1801 0.031 Uiso 1 1 calc R
C3 C -0.1408(8) 1.0158(6) 0.1943(3) 0.0318(13) Uani 1 1 d .
H3 H -0.1762 1.0794 0.2285 0.038 Uiso 1 1 calc R
C4 C -0.2785(8) 0.9534(6) 0.1745(3) 0.0317(13) Uani 1 1 d .
H4 H -0.4057 0.9701 0.1974 0.038 Uiso 1 1 calc R
C5 C -0.2281(7) 0.8672(6) 0.1213(3) 0.0274(12) Uani 1 1 d .
H5 H -0.3227 0.8246 0.1087 0.033 Uiso 1 1 calc R
C6 C -0.0420(7) 0.8396(5) 0.0848(3) 0.0211(11) Uani 1 1 d .
C7 C 0.0174(7) 0.7570(5) 0.0250(3) 0.0241(11) Uani 1 1 d .
N1 N -0.1069(6) 0.7278(4) -0.0242(3) 0.0260(10) Uani 1 1 d .
C8 C -0.3199(7) 0.7807(6) -0.0350(3) 0.0282(12) Uani 1 1 d .
H6 H -0.3614 0.8795 -0.0301 0.034 Uiso 1 1 calc R
H7 H -0.3842 0.7186 0.0080 0.034 Uiso 1 1 calc R
H8 H -0.3556 0.7793 -0.0900 0.034 Uiso 1 1 calc R
C9 C 0.0123(7) 0.6522(5) -0.0762(3) 0.0209(10) Uani 1 1 d .
C10 C -0.0345(8) 0.5971(5) -0.1378(3) 0.0293(12) Uani 1 1 d .
H9 H -0.1654 0.6030 -0.1497 0.035 Uiso 1 1 calc R
C11 C 0.1228(8) 0.5324(6) -0.1810(3) 0.0333(13) Uani 1 1 d .
H10 H 0.0981 0.4950 -0.2241 0.040 Uiso 1 1 calc R
C12 C 0.3146(8) 0.5218(6) -0.1620(3) 0.0326(13) Uani 1 1 d .
H11 H 0.4170 0.4787 -0.1933 0.039 Uiso 1 1 calc R
C13 C 0.3617(8) 0.5733(6) -0.0976(3) 0.0315(13) Uani 1 1 d .
H12 H 0.4929 0.5630 -0.0840 0.038 Uiso 1 1 calc R
C14 C 0.2058(8) 0.6400(5) -0.0550(3) 0.0259(11) Uani 1 1 d .
N2 N 0.2050(6) 0.7059(4) 0.0086(3) 0.0224(9) Uani 1 1 d .
O2 O 0.1995(5) 0.5508(4) 0.5863(2) 0.0314(9) Uani 1 1 d .
H13 H 0.1825 0.6376 0.5591 0.038 Uiso 1 1 calc R
C15 C 0.3870(7) 0.4969(5) 0.6123(3) 0.0237(11) Uani 1 1 d .
C16 C 0.4358(7) 0.3610(6) 0.6681(3) 0.0255(11) Uani 1 1 d .
H14 H 0.3393 0.3085 0.6852 0.031 Uiso 1 1 calc R
C17 C 0.6238(8) 0.3004(6) 0.6993(3) 0.0294(12) Uani 1 1 d .
H15 H 0.6556 0.2059 0.7361 0.035 Uiso 1 1 calc R
C18 C 0.7646(8) 0.3761(6) 0.6775(3) 0.0317(13) Uani 1 1 d .
H16 H 0.8913 0.3358 0.7009 0.038 Uiso 1 1 calc R
C19 C 0.7204(7) 0.5119(5) 0.6209(3) 0.0269(12) Uani 1 1 d .
H17 H 0.8185 0.5633 0.6054 0.032 Uiso 1 1 calc R
C20 C 0.5321(7) 0.5751(5) 0.5859(3) 0.0216(11) Uani 1 1 d .
C21 C 0.4764(7) 0.7162(5) 0.5238(3) 0.0236(11) Uani 1 1 d .
N3 N 0.6022(6) 0.7910(4) 0.4760(3) 0.0253(10) Uani 1 1 d .
C22 C 0.8144(7) 0.7479(5) 0.4661(3) 0.0249(11) Uani 1 1 d .
H18 H 0.8553 0.6449 0.4698 0.030 Uiso 1 1 calc R
H19 H 0.8782 0.7669 0.5100 0.030 Uiso 1 1 calc R
H20 H 0.8513 0.8032 0.4117 0.030 Uiso 1 1 calc R
C23 C 0.4827(7) 0.9190(5) 0.4253(3) 0.0211(11) Uani 1 1 d .
C24 C 0.5329(8) 1.0341(5) 0.3665(3) 0.0277(12) Uani 1 1 d .
H21 H 0.6643 1.0384 0.3555 0.033 Uiso 1 1 calc R
C25 C 0.3760(8) 1.1436(6) 0.3243(3) 0.0318(13) Uani 1 1 d .
H22 H 0.4028 1.2244 0.2836 0.038 Uiso 1 1 calc R
C26 C 0.1812(8) 1.1376(5) 0.3403(3) 0.0305(13) Uani 1 1 d .
H23 H 0.0795 1.2121 0.3094 0.037 Uiso 1 1 calc R
C27 C 0.1364(8) 1.0211(6) 0.4021(3) 0.0294(12) Uani 1 1 d .
H24 H 0.0052 1.0173 0.4146 0.035 Uiso 1 1 calc R
C28 C 0.2908(7) 0.9115(5) 0.4446(3) 0.0240(11) Uani 1 1 d .
N4 N 0.2919(6) 0.7836(4) 0.5065(3) 0.0239(10) Uani 1 1 d .

loop_
_atom_site_aniso_label
_atom_site_aniso_U_11
_atom_site_aniso_U_22
_atom_site_aniso_U_33
_atom_site_aniso_U_23
_atom_site_aniso_U_13
_atom_site_aniso_U_12
O1 0.023(2) 0.042(2) 0.037(2) -0.0197(18) 0.0104(16) -0.0130(17)
C1 0.021(3) 0.027(3) 0.025(3) -0.007(2) 0.005(2) -0.008(2)
C2 0.026(3) 0.027(3) 0.026(3) -0.008(2) 0.008(2) -0.012(2)
C3 0.034(3) 0.027(3) 0.026(3) 0.001(2) 0.008(2) -0.005(2)
C4 0.030(3) 0.034(3) 0.028(3) -0.009(2) 0.014(2) -0.005(2)
C5 0.019(3) 0.038(3) 0.027(3) -0.012(2) 0.009(2) -0.008(2)
C6 0.020(3) 0.020(2) 0.021(2) -0.0054(19) 0.0080(19) -0.0041(19)
C7 0.024(3) 0.024(3) 0.020(2) -0.001(2) 0.005(2) -0.005(2)
N1 0.022(2) 0.029(2) 0.025(2) -0.0031(18) 0.0012(18) -0.0070(18)
C8 0.017(3) 0.033(3) 0.032(3) -0.004(2) 0.002(2) -0.008(2)
C9 0.022(3) 0.022(2) 0.017(2) -0.0019(19) 0.0012(19) -0.007(2)
C10 0.026(3) 0.030(3) 0.032(3) -0.009(2) -0.005(2) -0.006(2)
C11 0.038(3) 0.027(3) 0.031(3) -0.007(2) 0.006(2) -0.006(2)
C12 0.031(3) 0.036(3) 0.035(3) -0.018(2) 0.015(2) -0.012(2)
C13 0.027(3) 0.033(3) 0.034(3) -0.014(2) 0.013(2) -0.004(2)
C14 0.026(3) 0.026(3) 0.027(3) -0.010(2) 0.003(2) -0.007(2)
N2 0.020(2) 0.024(2) 0.025(2) -0.0095(17) 0.0058(17) -0.0055(17)
O2 0.023(2) 0.032(2) 0.035(2) 0.0008(16) -0.0012(16) -0.0109(16)
C15 0.025(3) 0.027(3) 0.022(3) -0.008(2) 0.004(2) -0.011(2)
C16 0.021(3) 0.034(3) 0.024(3) -0.009(2) -0.001(2) -0.009(2)
C17 0.031(3) 0.030(3) 0.027(3) -0.008(2) 0.000(2) -0.005(2)
C18 0.020(3) 0.037(3) 0.032(3) -0.004(2) -0.006(2) 0.000(2)
C19 0.013(2) 0.035(3) 0.032(3) -0.007(2) -0.001(2) -0.008(2)
C20 0.017(2) 0.024(3) 0.023(2) -0.007(2) 0.0012(19) -0.0011(19)
C21 0.023(3) 0.022(3) 0.024(2) -0.006(2) 0.002(2) -0.002(2)
N3 0.025(2) 0.030(2) 0.024(2) -0.0095(18) 0.0031(18) -0.0099(19)
C22 0.014(2) 0.033(3) 0.029(3) -0.008(2) 0.004(2) -0.008(2)
C23 0.025(3) 0.021(2) 0.019(2) -0.010(2) 0.005(2) -0.006(2)
C24 0.027(3) 0.029(3) 0.029(3) -0.009(2) 0.015(2) -0.011(2)
C25 0.040(3) 0.031(3) 0.026(3) -0.008(2) 0.005(2) -0.013(2)
C26 0.036(3) 0.024(3) 0.030(3) -0.008(2) -0.004(2) -0.005(2)
C27 0.024(3) 0.032(3) 0.030(3) -0.006(2) -0.004(2) -0.004(2)
C28 0.023(3) 0.024(3) 0.025(3) -0.007(2) 0.006(2) -0.007(2)
N4 0.015(2) 0.028(2) 0.026(2) -0.0024(18) -0.0001(17) -0.0062(17)

loop_
_atom_type_symbol
_atom_type_description
_atom_type_scat_dispersion_real
_atom_type_scat_dispersion_imag
_atom_type_scat_source
C C 0.0033 0.0016 'International Tables Vol C Tables 4.2.6.8 and 6.1.1.4'
H H 0.0000 0.0000 'International Tables Vol C Tables 4.2.6.8 and 6.1.1.4'
N N 0.0061 0.0033 'International Tables Vol C Tables 4.2.6.8 and 6.1.1.4'
O O 0.0106 0.0060 'International Tables Vol C Tables 4.2.6.8 and 6.1.1.4'

loop_
_geom_angle_atom_site_label_1
_geom_angle_atom_site_label_2
_geom_angle_atom_site_label_3
_geom_angle
O1 C1 C2 117.6(4)
O1 C1 C6 122.3(4)
C2 C1 C6 120.1(5)
C1 C2 C3 120.9(5)
C2 C3 C4 120.2(5)
C5 C4 C3 119.3(5)
C4 C5 C6 122.8(5)
C5 C6 C1 116.3(4)
C5 C6 C7 125.8(5)
C1 C6 C7 117.9(4)
N2 C7 N1 112.4(4)
N2 C7 C6 121.9(5)
N1 C7 C6 125.6(5)
C7 N1 C9 106.6(4)
C7 N1 C8 130.2(4)
C9 N1 C8 122.5(4)
C10 C9 N1 131.2(5)
C10 C9 C14 123.1(5)
N1 C9 C14 105.7(4)
C9 C10 C11 116.2(5)
C12 C11 C10 121.4(5)
C11 C12 C13 122.2(5)
C14 C13 C12 116.8(5)
C13 C14 N2 130.2(5)
C13 C14 C9 120.2(5)
N2 C14 C9 109.6(4)
C7 N2 C14 105.8(4)
O2 C15 C16 117.7(4)
O2 C15 C20 122.7(4)
C16 C15 C20 119.6(5)
C15 C16 C17 120.9(5)
C18 C17 C16 120.6(5)
C17 C18 C19 119.7(5)
C18 C19 C20 121.2(5)
C19 C20 C15 117.9(5)
C19 C20 C21 124.2(5)
C15 C20 C21 117.9(4)
N4 C21 N3 112.4(4)
N4 C21 C20 121.4(5)
N3 C21 C20 126.2(5)
C21 N3 C23 105.8(4)
C21 N3 C22 130.6(4)
C23 N3 C22 123.0(4)
C24 C23 C28 123.5(5)
C24 C23 N3 130.3(5)
C28 C23 N3 106.2(4)
C23 C24 C25 115.7(5)
C26 C25 C24 122.3(5)
C25 C26 C27 120.2(5)
C28 C27 C26 118.1(5)
C23 C28 N4 108.9(4)
C23 C28 C27 120.1(5)
N4 C28 C27 131.0(5)
C21 N4 C28 106.7(4)

loop_
_geom_bond_atom_site_label_1
_geom_bond_atom_site_label_2
_geom_bond_distance
O1 C1 1.365(6)
C1 C2 1.386(7)
C1 C6 1.446(7)
C2 C3 1.392(7)
C3 C4 1.395(8)
C4 C5 1.378(7)
C5 C6 1.412(7)
C6 C7 1.449(7)
C7 N2 1.338(6)
C7 N1 1.389(7)
N1 C9 1.411(6)
N1 C8 1.476(6)
C9 C10 1.397(7)
C9 C14 1.413(7)
C10 C11 1.404(8)
C11 C12 1.395(8)
C12 C13 1.415(8)
C13 C14 1.399(7)
C14 N2 1.405(6)
O2 C15 1.356(6)
C15 C16 1.387(7)
C15 C20 1.425(7)
C16 C17 1.390(7)
C17 C18 1.377(8)
C18 C19 1.390(7)
C19 C20 1.416(7)
C20 C21 1.473(7)
C21 N4 1.321(6)
C21 N3 1.381(7)
N3 C23 1.416(6)
N3 C22 1.470(6)
C23 C24 1.395(7)
C23 C28 1.397(7)
C24 C25 1.409(8)
C25 C26 1.406(8)
C26 C27 1.412(8)
C27 C28 1.400(7)
C28 N4 1.399(6)

loop_
_geom_torsion_atom_site_label_1
_geom_torsion_atom_site_label_2
_geom_torsion_atom_site_label_3
_geom_torsion_atom_site_label_4
_geom_torsion
O1 C1 C2 C3 179.7(4)
C6 C1 C2 C3 1.3(7)
C1 C2 C3 C4 2.9(8)
C2 C3 C4 C5 -3.3(8)
C3 C4 C5 C6 -0.6(8)
C4 C5 C6 C1 4.6(7)
C4 C5 C6 C7 -176.3(5)
O1 C1 C6 C5 176.8(4)
C2 C1 C6 C5 -4.9(7)
O1 C1 C6 C7 -2.4(7)
C2 C1 C6 C7 175.9(4)
C5 C6 C7 N2 -163.4(5)
C1 C6 C7 N2 15.7(7)
C5 C6 C7 N1 20.1(8)
C1 C6 C7 N1 -160.8(5)
N2 C7 N1 C9 -0.1(5)
C6 C7 N1 C9 176.6(4)
N2 C7 N1 C8 -170.4(5)
C6 C7 N1 C8 6.4(8)
C7 N1 C9 C10 -179.7(5)
C8 N1 C9 C10 -8.5(8)
C7 N1 C9 C14 -0.1(5)
C8 N1 C9 C14 171.1(4)
N1 C9 C10 C11 177.1(5)
C14 C9 C10 C11 -2.5(7)
C9 C10 C11 C12 1.2(8)
C10 C11 C12 C13 1.0(8)
C11 C12 C13 C14 -1.9(8)
C12 C13 C14 N2 -177.3(5)
C12 C13 C14 C9 0.7(7)
C10 C9 C14 C13 1.5(8)
N1 C9 C14 C13 -178.1(5)
C10 C9 C14 N2 179.9(4)
N1 C9 C14 N2 0.3(5)
N1 C7 N2 C14 0.3(5)
C6 C7 N2 C14 -176.6(4)
C13 C14 N2 C7 177.8(5)
C9 C14 N2 C7 -0.3(5)
O2 C15 C16 C17 -178.2(4)
C20 C15 C16 C17 0.7(8)
C15 C16 C17 C18 2.0(8)
C16 C17 C18 C19 -2.8(8)
C17 C18 C19 C20 0.8(8)
C18 C19 C20 C15 1.8(7)
C18 C19 C20 C21 -178.0(5)
O2 C15 C20 C19 176.2(4)
C16 C15 C20 C19 -2.6(7)
O2 C15 C20 C21 -3.9(7)
C16 C15 C20 C21 177.3(4)
C19 C20 C21 N4 -165.3(5)
C15 C20 C21 N4 14.9(7)
C19 C20 C21 N3 16.8(8)
C15 C20 C21 N3 -163.1(5)
N4 C21 N3 C23 1.3(5)
C20 C21 N3 C23 179.4(5)
N4 C21 N3 C22 -170.3(5)
C20 C21 N3 C22 7.8(8)
C21 N3 C23 C24 178.9(5)
C22 N3 C23 C24 -8.6(8)
C21 N3 C23 C28 -1.4(5)
C22 N3 C23 C28 171.0(4)
C28 C23 C24 C25 -1.9(7)
N3 C23 C24 C25 177.7(5)
C23 C24 C25 C26 -0.1(7)
C24 C25 C26 C27 1.9(8)
C25 C26 C27 C28 -1.8(8)
C24 C23 C28 N4 -179.2(5)
N3 C23 C28 N4 1.1(5)
C24 C23 C28 C27 2.0(7)
N3 C23 C28 C27 -177.7(4)
C26 C27 C28 C23 0.0(7)
C26 C27 C28 N4 -178.5(5)
N3 C21 N4 C28 -0.6(6)
C20 C21 N4 C28 -178.9(4)
C23 C28 N4 C21 -0.3(5)
C27 C28 N4 C21 178.3(5)
